data_4121092
loop_
_publ_author_name
'Ling Chu'
'Xiao-Chen Wang'
'Curtis E. Moore'
'Arnold L. Rheingold'
'Jin-Quan Yu'

_publ_section_title
;
 Pd-Catalyzed Enantioselective C-H Iodination: Asymmetric Synthesis of
 Chiral Diarylmethylamines
;
_journal_name_full 'Journal of the American Chemical Society'
_journal_page_first 16344
_journal_page_last 16347
_journal_paper_doi 10.1021/ja408864c
_journal_volume 135
_journal_year 2013
_chemical_absolute_configuration ad
_chemical_formula_moiety 'C16 H15 F3 I N O2 S'
_chemical_formula_sum 'C16 H15 F3 I N O2 S'
_chemical_formula_weight 469.25
_chemical_name_systematic
;
 ?
;
_space_group_crystal_system monoclinic
_space_group_IT_number 4
_space_group_name_Hall 'P 2yb'
_space_group_name_H-M_alt 'P 1 21 1'
_symmetry_space_group_name_Hall 'P 2yb'
_symmetry_space_group_name_H-M 'P 1 21 1'
_atom_sites_solution_hydrogens mixed
_atom_sites_solution_primary direct
_atom_sites_solution_secondary difmap
_audit_creation_date 2013-08-26
_audit_creation_method
;
Olex2 1.2-beta
(compiled 2013.08.21 svn.r2771 for OlexSys, GUI svn.r4586)
;
_cell_angle_alpha 90
_cell_angle_beta 90.396(2)
_cell_angle_gamma 90
_cell_formula_units_Z 8
_cell_length_a 15.0973(9)
_cell_length_b 12.2302(7)
_cell_length_c 18.9196(10)
_cell_measurement_reflns_used 9967
_cell_measurement_temperature 100
_cell_measurement_theta_max 29.803
_cell_measurement_theta_min 2.394
_cell_volume 3493.3(3)
_computing_cell_refinement 'SAINT v8.27A (Bruker, 2012)'
_computing_data_collection 'Bruker APEX2 v2013-2.0 (Bruker, 2013)'
_computing_data_reduction 'SAINT v8.27A (Bruker, 2012)'
_computing_molecular_graphics
;
O. V. Dolomanov, L. J. Bourhis, R. J. Gildea, J. A. K. Howard and H. Puschmann,
OLEX2: a complete structure solution, refinement and analysis program.
J. Appl. Cryst. (2009). 42, 339-341.
;
_computing_publication_material
;
O. V. Dolomanov, L. J. Bourhis, R. J. Gildea, J. A. K. Howard and H. Puschmann,
OLEX2: a complete structure solution, refinement and analysis program.
J. Appl. Cryst. (2009). 42, 339-341.
;
_computing_structure_refinement
;
SHELX, G.M. Sheldrick, Acta Cryst.
(2008). A64, 112-122
;
_computing_structure_solution
;
SHELXT, G.M. Sheldrick, Acta Cryst.
(2008). A64, 112-122
;
_diffrn_ambient_temperature 100
_diffrn_detector 'Bruker APEX-II CCD'
_diffrn_detector_area_resol_mean 7.9
_diffrn_detector_type 'CCD Area Detector'
_diffrn_measured_fraction_theta_full 0.997
_diffrn_measured_fraction_theta_max 0.991
_diffrn_measurement_device 'Kappa Four-Circle Diffractometer'
_diffrn_measurement_device_type 'Bruker X8 APEX II'
_diffrn_measurement_method '\w and \f scans'
_diffrn_radiation_monochromator graphite
_diffrn_radiation_probe x-ray
_diffrn_radiation_type MoK\a
_diffrn_radiation_wavelength 0.71073
_diffrn_radiation_xray_symbol K-L~3~
_diffrn_reflns_av_R_equivalents 0.0598
_diffrn_reflns_av_unetI/netI 0.0970
_diffrn_reflns_Laue_measured_fraction_full 0.997
_diffrn_reflns_Laue_measured_fraction_max 0.991
_diffrn_reflns_limit_h_max 21
_diffrn_reflns_limit_h_min -15
_diffrn_reflns_limit_k_max 14
_diffrn_reflns_limit_k_min -17
_diffrn_reflns_limit_l_max 24
_diffrn_reflns_limit_l_min -27
_diffrn_reflns_number 39833
_diffrn_reflns_point_group_measured_fraction_full 0.923
_diffrn_reflns_point_group_measured_fraction_max 0.854
_diffrn_reflns_theta_full 25.000
_diffrn_reflns_theta_max 30.581
_diffrn_reflns_theta_min 1.076
_diffrn_source 'sealed tube'
_diffrn_source_type fine-focus
_diffrn_standards_number 0
_exptl_absorpt_coefficient_mu 1.991
_exptl_absorpt_correction_T_max 0.0474
_exptl_absorpt_correction_T_min 0.0226
_exptl_absorpt_correction_type multi-scan
_exptl_absorpt_process_details
;
SADABS-2012/1 (Bruker,2012) was used for absorption correction.
wR2(int) was 0.1175 before and 0.0913 after correction.
The Ratio of minimum to maximum transmission is 0.4768.
The \l/2 correction factor is 0.0015.
;
_exptl_crystal_colour Colorless
_exptl_crystal_colour_primary Colorless
_exptl_crystal_density_diffrn 1.784
_exptl_crystal_description Block
_exptl_crystal_F_000 1840
_exptl_crystal_size_max 0.257
_exptl_crystal_size_mid 0.133
_exptl_crystal_size_min 0.053
_refine_diff_density_max 1.358
_refine_diff_density_min -0.790
_refine_diff_density_rms 0.160
_refine_ls_abs_structure_details
;
 Flack x determined using 3969 quotients [(I+)-(I-)]/[(I+)+(I-)]
 (Parsons and Flack (2004), Acta Cryst. A60, s61).
;
_refine_ls_abs_structure_Flack 0.07(2)
_refine_ls_extinction_method none
_refine_ls_goodness_of_fit_ref 1.087
_refine_ls_hydrogen_treatment constr
_refine_ls_matrix_type full
_refine_ls_number_parameters 842
_refine_ls_number_reflns 18334
_refine_ls_number_restraints 117
_refine_ls_restrained_S_all 1.088
_refine_ls_R_factor_all 0.1026
_refine_ls_R_factor_gt 0.0764
_refine_ls_shift/su_max 0.001
_refine_ls_shift/su_mean 0.000
_refine_ls_structure_factor_coef Fsqd
_refine_ls_weighting_details
;
 w=1/[\s^2^(Fo^2^)+(0.1156P)^2^]
 where P=(Fo^2^+2Fc^2^)/3
;
_refine_ls_weighting_scheme calc
_refine_ls_wR_factor_gt 0.2088
_refine_ls_wR_factor_ref 0.2247
_reflns_Friedel_coverage 0.652
_reflns_Friedel_fraction_full 0.842
_reflns_Friedel_fraction_max 0.704
_reflns_number_gt 12919
_reflns_number_total 18334
_reflns_threshold_expression 'I > 2\s(I)'
_cod_data_source_file ja408864c_si_002.cif
_cod_data_source_block Yu27
_cod_database_code 4121092
_shelxl_version_number 2013-2
_shelx_space_group_comment
;
The symmetry employed for this shelxl refinement is uniquely defined
by the following loop, which should always be used as a source of
symmetry information in preference to the above space-group names.
They are only intended as comments.
;
_shelx_estimated_absorpt_t_max 0.902
_shelx_estimated_absorpt_t_min 0.629
_olex2_refinement_description
;
1. Fixed Uiso
 At 1.2 times of:
  All C(H) groups, All C(H,H) groups, All N(H) groups
 At 1.5 times of:
  All C(H,H,H) groups
2. Shared sites
{I1CB, C8C}
{I1C, C8CB}
3. Restrained distances
 I1AB-C3AB
 2 with sigma of 0.02
 C8A-C7A
 1.5 with sigma of 0.02
 C8-C7
 1.5 with sigma of 0.02
 I1BB-C3BB = I1B-C3B
 2 with sigma of 0.02
 C7BB-C8BB
 1.54 with sigma of 0.01
 C7B-C8B
 1.54 with sigma of 0.01
 C2BB-C8BB
 2.6 with sigma of 0.005
 C2C-C1C = C1C-C2CB
 1.5 with sigma of 0.02
4. Rigid bond restraints
 I1AB, I1A, C8AB, C8A, C2AB, C7AB, C6AB, C5AB, C4AB, C3AB, C2A, C3A, C4A, C7AB,
  C3AB, C7A, C1A
 with sigma for 1-2 distances of 0.01 and sigma for 1-3 distances of 0.01
 I1BB, I1B, C2B, C7B, C6B, C5B, C4B, C3B, C2BB, C3BB, C4BB, C5BB, C6BB, C7BB,
 C1B
 with sigma for 1-2 distances of 0.01 and sigma for 1-3 distances of 0.01
 C8C, I1CB, C7C, C3CB, C2C, C2CB, C7CB, C3C, C6CB, I1C, C8CB, C4C, C5CB, C5C,
 C6C, C4CB
 with sigma for 1-2 distances of 0.01 and sigma for 1-3 distances of 0.01
5. Uiso/Uaniso restraints and constraints
Uanis(C2A) = Uanis(C2AB)
Uanis(C7AB) = Uanis(C3A)
Uanis(C4A) = Uanis(C6AB)
Uanis(C5AB) = Uanis(C7AB)
Uanis(C4AB) = Uanis(C3AB)
Uanis(C3AB) = Uanis(C7A)
Uanis(C2B) = Uanis(C2BB)
Uanis(C7B) = Uanis(C3A)
Uanis(C6B) = Uanis(C7A)
Uanis(C5B) = Uanis(C6B)
Uanis(C3B) = Uanis(C4B)
Uanis(C8) = Uanis(I1') = Uanis(I1)
Uanis(C2BB) = Uanis(C2B)
Uanis(C3BB) = Uanis(C7B)
Uanis(C6B) = Uanis(C4BB)
Uanis(C5B) = Uanis(C5BB)
Uanis(C6BB) = Uanis(C4B)
Uanis(C3B) = Uanis(C7BB)
Uanis(I1B) = Uanis(C8BB)
Uanis(C8B) = Uanis(I1BB)
Uanis(C5A) = Uanis(C4AB)
Uanis(C8AB) = Uanis(I1A)
Uanis(I1AB) = Uanis(C8A)
Uanis(C2C) = Uanis(C2CB)
Uanis(C3C) = Uanis(C7CB)
Uanis(C4C) = Uanis(C6CB)
Uanis(C5CB) = Uanis(C5C)
Uanis(C4CB) = Uanis(C6C)
Uanis(C7C) = Uanis(C3CB)
Uanis(I1CB) = Uanis(C8C)
Uanis(I1C) = Uanis(C8CB)
6. others
 Sof(I1BB)=Sof(H1BB)=Sof(C2BB)=Sof(C3BB)=Sof(C4BB)=Sof(H4BB)=Sof(C5BB)=
 Sof(H5BB)=Sof(C6BB)=Sof(H6BB)=Sof(C7BB)=Sof(C8BB)=Sof(H8BD)=Sof(H8BE)=
 Sof(H8BF)=1-FVAR(1)
 Sof(I1B)=Sof(H1BA)=Sof(C2B)=Sof(C7B)=Sof(C6B)=Sof(H6B)=Sof(C5B)=Sof(H5B)=
 Sof(C4B)=Sof(H4B)=Sof(C3B)=Sof(C8B)=Sof(H8BA)=Sof(H8BB)=Sof(H8BC)=FVAR(1)
 Sof(I1AB)=Sof(H1AB)=Sof(C2AB)=Sof(C7AB)=Sof(C6AB)=Sof(H6AB)=Sof(C5AB)=
 Sof(H5AB)=Sof(C4AB)=Sof(H4AB)=Sof(C3AB)=Sof(C8AB)=Sof(H8AD)=Sof(H8AE)=
 Sof(H8AF)=1-FVAR(2)
 Sof(I1A)=Sof(H1AA)=Sof(C2A)=Sof(C3A)=Sof(C4A)=Sof(H4A)=Sof(C5A)=Sof(H5A)=
 Sof(C6A)=Sof(H6A)=Sof(C7A)=Sof(C8A)=Sof(H8AA)=Sof(H8AB)=Sof(H8AC)=FVAR(2)
 Sof(I1CB)=Sof(H1CB)=Sof(C2CB)=Sof(C3CB)=Sof(C4CB)=Sof(H4CB)=Sof(C5CB)=
 Sof(H5CB)=Sof(C6CB)=Sof(H6CB)=Sof(C7CB)=Sof(C8CB)=Sof(H8CD)=Sof(H8CE)=
 Sof(H8CF)=1-FVAR(3)
 Sof(I1C)=Sof(H1CA)=Sof(C2C)=Sof(C7C)=Sof(C6C)=Sof(H6C)=Sof(C5C)=Sof(H5C)=
 Sof(C4C)=Sof(H4C)=Sof(C3C)=Sof(C8C)=Sof(H8CA)=Sof(H8CB)=Sof(H8CC)=FVAR(3)
 Sof(I1')=1-FVAR(4)
 Sof(I1)=FVAR(4)
7.a Riding coordinates:
 N1(H1), N1A(H1A), N1B(H1B), N1C(H1C)
7.b Ternary CH refined with riding coordinates:
 C1(H1D), C1A(H1AB), C1A(H1AA), C1B(H1BA), C1B(H1BB), C1C(H1CA), C1C(H1CB)
7.c Me refined with riding coordinates:
 C8A(H8AA,H8AB,H8AC), C8AB(H8AD,H8AE,H8AF), C8BB(H8BD,H8BE,H8BF), C8C(H8CA,
 H8CB,H8CC), C8CB(H8CD,H8CE,H8CF)
7.d Aromatic/amide H refined with riding coordinates:
 C4(H4), C5(H5), C6(H6), C10(H10), C11(H11), C12(H12), C13(H13), C4A(H4A),
 C5A(H5A), C6A(H6A), C6AB(H6AB), C5AB(H5AB), C4AB(H4AB), C10A(H10A), C11A(H11A),
  C12A(H12A), C13A(H13A), C6B(H6B), C5B(H5B), C4B(H4B), C4BB(H4BB), C5BB(H5BB),
 C6BB(H6BB), C10B(H10B), C11B(H11B), C12B(H12B), C13B(H13B), C6C(H6C), C5C(H5C),
  C4C(H4C), C4CB(H4CB), C5CB(H5CB), C6CB(H6CB), C10C(H10C), C11C(H11C),
 C12C(H12C), C13C(H13C)
7.e Fitted hexagon refined as free rotating group:
 C2A(C3A,C4A,C5A,C6A,C7A), C2AB(C7AB,C6AB,C5AB,C4AB,C3AB), C2B(C7B,C6B,C5B,C4B,
 C3B), C2BB(C3BB,C4BB,C5BB,C6BB,C7BB), C2C(C7C,C6C,C5C,C4C,C3C), C2CB(C3CB,C4CB,
 C5CB,C6CB,C7CB)
7.f Idealised Me refined as rotating group:
 C8(H8A,H8B,H8C), C15(H15J,H15K,H15L), C15A(H15A,H15B,H15C), C8B(H8BA,H8BB,
 H8BC), C15B(H15D,H15E,H15F), C15C(H15G,H15H,H15I)
;

loop_
_space_group_symop_operation_xyz
'x, y, z'
'-x, y+1/2, -z'

loop_
_atom_site_label
_atom_site_type_symbol
_atom_site_fract_x
_atom_site_fract_y
_atom_site_fract_z
_atom_site_U_iso_or_equiv
_atom_site_adp_type
_atom_site_occupancy
_atom_site_site_symmetry_order
_atom_site_calc_flag
_atom_site_refinement_flags_posn
_atom_site_refinement_flags_adp
_atom_site_refinement_flags_occupancy
_atom_site_disorder_assembly
_atom_site_disorder_group
I1 I 1.14376(6) 0.47713(7) 1.52694(4) 0.0377(2) Uani 0.922(2) 1 d . . P A 1
S1 S 1.2333(2) 0.6412(3) 1.30596(16) 0.0410(7) Uani 1 1 d . . . . .
F1 F 1.3188(6) 0.8144(9) 1.3484(6) 0.076(3) Uani 1 1 d . . . . .
F2 F 1.3149(5) 0.6875(7) 1.4254(4) 0.0487(19) Uani 1 1 d . . . . .
F3 F 1.3997(6) 0.6706(11) 1.3308(6) 0.080(3) Uani 1 1 d . . . . .
O1 O 1.2426(6) 0.5291(9) 1.3258(5) 0.051(3) Uani 1 1 d . . . . .
O2 O 1.2452(7) 0.6781(12) 1.2348(5) 0.068(4) Uani 1 1 d . . . . .
N1 N 1.1428(5) 0.6907(7) 1.3340(5) 0.0272(18) Uani 1 1 d . . . . .
H1 H 1.1503 0.7595 1.3412 0.033 Uiso 1 1 d R U . . .
C1 C 1.0919(7) 0.6450(9) 1.3941(5) 0.026(2) Uani 1 1 d . . . . .
H1D H 1.1137 0.5686 1.4011 0.032 Uiso 1 1 calc R U . . .
C2 C 1.1094(6) 0.7048(9) 1.4631(6) 0.026(2) Uani 1 1 d . . . . .
C3 C 1.1295(6) 0.6472(10) 1.5245(5) 0.030(2) Uani 1 1 d . . . A 1
C4 C 1.1404(7) 0.6981(11) 1.5909(6) 0.034(2) Uani 1 1 d . . . A 1
H4 H 1.1537 0.6553 1.6315 0.041 Uiso 1 1 calc R U . A 1
C5 C 1.1319(8) 0.8075(12) 1.5968(7) 0.044(3) Uani 1 1 d . . . A 1
H5 H 1.1366 0.8428 1.6414 0.053 Uiso 1 1 calc R U . A 1
C6 C 1.1153(7) 0.8695(11) 1.5325(7) 0.037(3) Uani 1 1 d . . . A 1
H6 H 1.1123 0.9470 1.5349 0.045 Uiso 1 1 calc R U . A 1
C7 C 1.1039(7) 0.8192(9) 1.4693(5) 0.028(2) Uani 1 1 d D . . A 1
C8 C 1.0885(11) 0.8963(11) 1.4108(8) 0.0377(2) Uani 1 1 d D . . A 1
H8A H 1.1436 0.9062 1.3844 0.056 Uiso 1 1 calc R U . A 1
H8B H 1.0693 0.9669 1.4299 0.056 Uiso 1 1 calc R U . A 1
H8C H 1.0425 0.8673 1.3793 0.056 Uiso 1 1 calc R U . A 1
C9 C 0.9936(7) 0.6354(9) 1.3720(6) 0.029(2) Uani 1 1 d . . . . .
C10 C 0.9285(8) 0.6920(10) 1.4097(6) 0.034(2) Uani 1 1 d . . . . .
H10 H 0.9445 0.7329 1.4505 0.041 Uiso 1 1 calc R U . . .
C11 C 0.8401(8) 0.6882(12) 1.3875(8) 0.046(3) Uani 1 1 d . . . . .
H11 H 0.7963 0.7286 1.4121 0.055 Uiso 1 1 calc R U . . .
C12 C 0.8172(8) 0.6272(11) 1.3311(8) 0.044(3) Uani 1 1 d . . . . .
H12 H 0.7570 0.6247 1.3160 0.053 Uiso 1 1 calc R U . . .
C13 C 0.8808(9) 0.5677(12) 1.2945(7) 0.048(3) Uani 1 1 d . . . . .
H13 H 0.8632 0.5242 1.2553 0.058 Uiso 1 1 calc R U . . .
C14 C 0.9698(7) 0.5707(10) 1.3144(6) 0.033(2) Uani 1 1 d . . . . .
C15 C 1.0343(9) 0.5034(12) 1.2738(8) 0.049(3) Uani 1 1 d . . . . .
H15J H 1.0754 0.5517 1.2489 0.073 Uiso 1 1 calc R U . . .
H15K H 1.0022 0.4581 1.2394 0.073 Uiso 1 1 calc R U . . .
H15L H 1.0675 0.4563 1.3064 0.073 Uiso 1 1 calc R U . . .
C16 C 1.3218(8) 0.7091(14) 1.3581(9) 0.052(4) Uani 1 1 d . . . . .
I1' I 1.0869(9) 0.9204(9) 1.4028(7) 0.0377(2) Uani 0.078(2) 1 d . . P A 2
I1A I 1.33921(13) 0.95769(14) 1.51834(10) 0.0392(5) Uani 0.492(3) 1 d . U P B 1
I1AB I 1.38196(15) 1.3897(2) 1.42320(17) 0.0485(7) Uani 0.508(3) 1 d D U P B 2
S1A S 1.50304(17) 1.0973(2) 1.32049(15) 0.0309(6) Uani 1 1 d . . . . .
F1A F 1.5996(5) 1.2545(8) 1.3722(5) 0.061(2) Uani 1 1 d . . . . .
F2A F 1.5678(5) 1.1280(8) 1.4475(4) 0.052(2) Uani 1 1 d . . . . .
F3A F 1.6628(5) 1.0960(8) 1.3668(5) 0.060(2) Uani 1 1 d . . . . .
O1A O 1.4919(5) 0.9857(7) 1.3380(4) 0.0368(17) Uani 1 1 d . . . . .
O2A O 1.5354(6) 1.1309(8) 1.2518(5) 0.045(2) Uani 1 1 d . . . . .
N1A N 1.4154(5) 1.1634(8) 1.3374(5) 0.0282(18) Uani 1 1 d . . . . .
H1A H 1.4283 1.2307 1.3460 0.034 Uiso 1 1 d R U . . .
C1A C 1.3481(7) 1.1255(11) 1.3891(6) 0.037(2) Uani 1 1 d . U . . .
H1AB H 1.3526 1.0439 1.3872 0.045 Uiso 0.508(3) 1 calc R U P B 2
H1AA H 1.3549 1.0450 1.3968 0.045 Uiso 0.492(3) 1 calc R U P B 1
C2A C 1.3741(13) 1.1891(14) 1.4599(6) 0.030(2) Uani 0.492(3) 1 d G U P B 1
C3A C 1.3787(12) 1.1191(10) 1.5177(8) 0.0381(18) Uani 0.492(3) 1 d G U P B 1
C4A C 1.4063(11) 1.1586(12) 1.5832(7) 0.039(3) Uani 0.492(3) 1 d G U P B 1
H4A H 1.4094 1.1108 1.6227 0.047 Uiso 0.492(3) 1 calc R U P B 1
C5A C 1.4293(12) 1.2680(13) 1.5908(7) 0.047(4) Uani 0.492(3) 1 d G . P B 1
H5A H 1.4482 1.2950 1.6355 0.056 Uiso 0.492(3) 1 calc R U P B 1
C6A C 1.4247(11) 1.3380(11) 1.5330(9) 0.038(5) Uani 0.492(3) 1 d G . P B 1
H6A H 1.4405 1.4128 1.5382 0.046 Uiso 0.492(3) 1 calc R U P B 1
C7A C 1.3972(12) 1.2985(13) 1.4676(7) 0.0437(18) Uani 0.492(3) 1 d DG U P B 1
C2AB C 1.3649(12) 1.1523(13) 1.4662(5) 0.030(2) Uani 0.508(3) 1 d G U P B 2
C7AB C 1.3646(11) 1.0646(10) 1.5129(7) 0.0381(18) Uani 0.508(3) 1 d G U P B 2
C6AB C 1.3876(10) 1.0805(11) 1.5834(6) 0.039(3) Uani 0.508(3) 1 d G U P B 2
H6AB H 1.3874 1.0205 1.6153 0.047 Uiso 0.508(3) 1 calc R U P B 2
C5AB C 1.4108(11) 1.1841(13) 1.6072(6) 0.0381(18) Uani 0.508(3) 1 d G U P B 2
H5AB H 1.4265 1.1950 1.6554 0.046 Uiso 0.508(3) 1 calc R U P B 2
C4AB C 1.4110(11) 1.2719(10) 1.5606(8) 0.047(4) Uani 0.508(3) 1 d G U P B 2
H4AB H 1.4269 1.3428 1.5769 0.056 Uiso 0.508(3) 1 calc R U P B 2
C3AB C 1.3881(12) 1.2560(11) 1.4901(8) 0.0437(18) Uani 0.508(3) 1 d DG U P B 2
C8A C 1.363(4) 1.382(4) 1.417(3) 0.0485(7) Uani 0.492(3) 1 d D U P B 1
H8AA H 1.3090 1.3542 1.3939 0.073 Uiso 0.492(3) 1 calc R U P B 1
H8AB H 1.4078 1.3970 1.3811 0.073 Uiso 0.492(3) 1 calc R U P B 1
H8AC H 1.3490 1.4495 1.4425 0.073 Uiso 0.492(3) 1 calc R U P B 1
C8AB C 1.339(2) 0.931(3) 1.4945(19) 0.0392(5) Uani 0.508(3) 1 d . U P B 2
H8AD H 1.2752 0.9194 1.5019 0.059 Uiso 0.508(3) 1 calc R U P B 2
H8AE H 1.3727 0.8828 1.5258 0.059 Uiso 0.508(3) 1 calc R U P B 2
H8AF H 1.3533 0.9150 1.4452 0.059 Uiso 0.508(3) 1 calc R U P B 2
C9A C 1.2550(7) 1.1494(10) 1.3616(6) 0.032(2) Uani 1 1 d . . . . .
C10A C 1.1963(8) 1.2092(12) 1.4012(6) 0.041(3) Uani 1 1 d . . . . .
H10A H 1.2160 1.2383 1.4451 0.049 Uiso 1 1 calc R U . . .
C11A C 1.1079(8) 1.2292(14) 1.3797(7) 0.046(3) Uani 1 1 d . . . . .
H11A H 1.0686 1.2725 1.4069 0.055 Uiso 1 1 calc R U . . .
C12A C 1.0822(8) 1.1814(11) 1.3161(7) 0.041(3) Uani 1 1 d . . . . .
H12A H 1.0231 1.1926 1.2999 0.049 Uiso 1 1 calc R U . . .
C13A C 1.1360(8) 1.1208(10) 1.2766(7) 0.040(3) Uani 1 1 d . . . . .
H13A H 1.1146 1.0882 1.2342 0.047 Uiso 1 1 calc R U . . .
C14A C 1.2251(8) 1.1050(10) 1.2981(6) 0.034(2) Uani 1 1 d . . . . .
C15A C 1.2833(9) 1.0364(11) 1.2508(7) 0.044(3) Uani 1 1 d . . . . .
H15A H 1.3228 1.0843 1.2239 0.065 Uiso 1 1 calc R U . . .
H15B H 1.2462 0.9942 1.2180 0.065 Uiso 1 1 calc R U . . .
H15C H 1.3188 0.9863 1.2798 0.065 Uiso 1 1 calc R U . . .
C16A C 1.5895(8) 1.1463(13) 1.3824(8) 0.048(3) Uani 1 1 d . . . . .
I1B I 1.12190(9) 1.07111(10) 0.92444(8) 0.0518(4) Uani 0.775(3) 1 d D U P C 1
I1BB I 1.1586(3) 1.5003(4) 1.0228(2) 0.0423(12) Uani 0.225(3) 1 d D U P C 2
S1B S 0.99286(17) 1.3637(2) 0.82555(15) 0.0303(5) Uani 1 1 d . . . . .
F1B F 0.8998(6) 1.2069(8) 0.8801(5) 0.065(3) Uani 1 1 d . . . . .
F2B F 0.9353(5) 1.3342(9) 0.9536(4) 0.059(2) Uani 1 1 d . . . . .
F3B F 0.8337(5) 1.3613(9) 0.8758(5) 0.064(3) Uani 1 1 d . . . . .
O1B O 1.0029(5) 1.4761(8) 0.8427(4) 0.0381(17) Uani 1 1 d . . . . .
O2B O 0.9594(6) 1.3295(8) 0.7591(5) 0.045(2) Uani 1 1 d . . . . .
N1B N 1.0823(6) 1.2995(7) 0.8420(5) 0.0316(19) Uani 1 1 d . . . . .
H1B H 1.0705 1.2323 0.8514 0.038 Uiso 1 1 d R U . . .
C1B C 1.1517(7) 1.3405(9) 0.8929(5) 0.028(2) Uani 1 1 d . U . . .
H1BA H 1.1462 1.4219 0.8907 0.033 Uiso 0.775(3) 1 calc R U P C 1
H1BB H 1.1441 1.4208 0.9008 0.033 Uiso 0.225(3) 1 calc R U P C 2
C2B C 1.1351(7) 1.3129(8) 0.9690(4) 0.028(2) Uani 0.775(3) 1 d G U P C 1
C7B C 1.1360(7) 1.3978(6) 1.0179(5) 0.0381(18) Uani 0.775(3) 1 d DG U P C 1
C6B C 1.1168(7) 1.3769(8) 1.0883(4) 0.0437(18) Uani 0.775(3) 1 d G U P C 1
H6B H 1.1174 1.4350 1.1217 0.052 Uiso 0.775(3) 1 calc R U P C 1
C5B C 1.0967(7) 1.2712(9) 1.1100(4) 0.0437(18) Uani 0.775(3) 1 d G U P C 1
H5B H 1.0836 1.2570 1.1581 0.052 Uiso 0.775(3) 1 calc R U P C 1
C4B C 1.0959(7) 1.1864(7) 1.0611(5) 0.041(2) Uani 0.775(3) 1 d G U P C 1
H4B H 1.0822 1.1141 1.0759 0.049 Uiso 0.775(3) 1 calc R U P C 1
C3B C 1.1151(7) 1.2072(7) 0.9906(5) 0.041(2) Uani 0.775(3) 1 d DG U P C 1
C2BB C 1.128(3) 1.275(2) 0.9627(14) 0.028(2) Uani 0.225(3) 1 d DG U P C 2
C3BB C 1.123(3) 1.3447(18) 1.0205(18) 0.0381(18) Uani 0.225(3) 1 d DG U P C 2
C4BB C 1.097(3) 1.304(3) 1.0858(15) 0.0437(18) Uani 0.225(3) 1 d G U P C 2
H4BB H 1.0928 1.3517 1.1253 0.052 Uiso 0.225(3) 1 calc R U P C 2
C5BB C 1.076(2) 1.194(3) 1.0932(14) 0.0437(18) Uani 0.225(3) 1 d G U P C 2
H5BB H 1.0587 1.1661 1.1378 0.052 Uiso 0.225(3) 1 calc R U P C 2
C6BB C 1.082(3) 1.1242(18) 1.0353(18) 0.041(2) Uani 0.225(3) 1 d G U P C 2
H6BB H 1.0682 1.0489 1.0404 0.049 Uiso 0.225(3) 1 calc R U P C 2
C7BB C 1.108(3) 1.165(2) 0.9701(15) 0.041(2) Uani 0.225(3) 1 d DG U P C 2
C8B C 1.1641(18) 1.5164(13) 0.9994(13) 0.0423(12) Uani 0.775(3) 1 d D . P C 1
H8BA H 1.2284 1.5235 1.0046 0.063 Uiso 0.775(3) 1 calc R U P C 1
H8BB H 1.1347 1.5676 1.0314 0.063 Uiso 0.775(3) 1 calc R U P C 1
H8BC H 1.1468 1.5328 0.9505 0.063 Uiso 0.775(3) 1 calc R U P C 1
C8BB C 1.103(6) 1.082(3) 0.909(2) 0.0518(4) Uani 0.225(3) 1 d D . P C 2
H8BD H 1.1562 1.0369 0.9087 0.078 Uiso 0.225(3) 1 calc R U P C 2
H8BE H 1.0974 1.1213 0.8640 0.078 Uiso 0.225(3) 1 calc R U P C 2
H8BF H 1.0505 1.0351 0.9152 0.078 Uiso 0.225(3) 1 calc R U P C 2
C9B C 1.2440(7) 1.3172(9) 0.8636(5) 0.029(2) Uani 1 1 d . . . . .
C10B C 1.3054(7) 1.2600(12) 0.9028(7) 0.041(3) Uani 1 1 d . . . . .
H10B H 1.2872 1.2287 0.9463 0.049 Uiso 1 1 calc R U . . .
C11B C 1.3919(8) 1.2459(12) 0.8822(6) 0.040(3) Uani 1 1 d . . . . .
H11B H 1.4334 1.2106 0.9125 0.048 Uiso 1 1 calc R U . . .
C12B C 1.4171(7) 1.2839(13) 0.8166(7) 0.044(3) Uani 1 1 d . . . . .
H12B H 1.4754 1.2709 0.8000 0.053 Uiso 1 1 calc R U . . .
C13B C 1.3582(9) 1.3399(12) 0.7761(7) 0.049(3) Uani 1 1 d . . . . .
H13B H 1.3773 1.3685 0.7321 0.059 Uiso 1 1 calc R U . . .
C14B C 1.2696(8) 1.3576(9) 0.7966(6) 0.032(2) Uani 1 1 d . . . . .
C15B C 1.2070(11) 1.4220(11) 0.7489(7) 0.051(4) Uani 1 1 d . . . . .
H15D H 1.1703 1.3711 0.7214 0.076 Uiso 1 1 calc R U . . .
H15E H 1.2415 1.4678 0.7167 0.076 Uiso 1 1 calc R U . . .
H15F H 1.1688 1.4684 0.7779 0.076 Uiso 1 1 calc R U . . .
C16B C 0.9088(8) 1.3108(12) 0.8883(7) 0.041(3) Uani 1 1 d . . . . .
I1C I 1.64120(8) 1.48482(9) 0.97473(6) 0.0453(3) Uani 0.746(3) 1 d . U P D 1
I1CB I 1.5906(2) 1.0448(3) 1.08887(18) 0.0532(10) Uani 0.254(3) 1 d . U P D 2
S1C S 1.7393(2) 1.3098(3) 1.19329(16) 0.0454(8) Uani 1 1 d . . . . .
F1C F 1.8160(7) 1.1335(10) 1.1451(7) 0.087(4) Uani 1 1 d . . . . .
F2C F 1.8144(5) 1.2674(8) 1.0726(5) 0.057(2) Uani 1 1 d . . . . .
F3C F 1.9030(6) 1.2697(17) 1.1636(6) 0.114(6) Uani 1 1 d . . . . .
O1C O 1.7509(7) 1.4180(10) 1.1756(5) 0.063(3) Uani 1 1 d . . . . .
O2C O 1.7560(8) 1.2674(15) 1.2618(6) 0.092(5) Uani 1 1 d . . . . .
N1C N 1.6461(6) 1.2680(9) 1.1646(5) 0.034(2) Uani 1 1 d . . . . .
H1C H 1.6498 1.1988 1.1573 0.041 Uiso 1 1 d R U . . .
C1C C 1.5935(7) 1.3162(9) 1.1062(5) 0.032(2) Uani 1 1 d D . . . .
H1CA H 1.6160 1.3923 1.0993 0.038 Uiso 0.746(3) 1 calc R U P D 1
H1CB H 1.6138 1.3940 1.1066 0.038 Uiso 0.254(3) 1 calc R U P D 2
C2C C 1.6104(8) 1.2529(7) 1.0351(4) 0.023(2) Uani 0.746(3) 1 d DG U P D 1
C7C C 1.6032(9) 1.1400(7) 1.0295(4) 0.028(2) Uani 0.746(3) 1 d G U P D 1
C6C C 1.6138(8) 1.0894(6) 0.9644(5) 0.032(3) Uani 0.746(3) 1 d G U P D 1
H6C H 1.6089 1.0121 0.9606 0.039 Uiso 0.746(3) 1 calc R U P D 1
C5C C 1.6315(7) 1.1518(8) 0.9047(4) 0.035(3) Uani 0.746(3) 1 d G U P D 1
H5C H 1.6388 1.1172 0.8601 0.043 Uiso 0.746(3) 1 calc R U P D 1
C4C C 1.6387(7) 1.2648(8) 0.9102(4) 0.032(3) Uani 0.746(3) 1 d G U P D 1
H4C H 1.6508 1.3074 0.8695 0.039 Uiso 0.746(3) 1 calc R U P D 1
C3C C 1.6281(7) 1.3153(6) 0.9754(5) 0.028(2) Uani 0.746(3) 1 d G U P D 1
C2CB C 1.604(3) 1.286(2) 1.0329(11) 0.023(2) Uani 0.254(3) 1 d DG U P D 2
C3CB C 1.606(3) 1.174(2) 1.0211(14) 0.028(2) Uani 0.254(3) 1 d G U P D 2
C4CB C 1.618(3) 1.1340(19) 0.9532(17) 0.032(3) Uani 0.254(3) 1 d G U P D 2
H4CB H 1.6193 1.0573 0.9451 0.039 Uiso 0.254(3) 1 calc R U P D 2
C5CB C 1.630(2) 1.206(3) 0.8972(12) 0.035(3) Uani 0.254(3) 1 d G U P D 2
H5CB H 1.6390 1.1785 0.8508 0.043 Uiso 0.254(3) 1 calc R U P D 2
C6CB C 1.629(2) 1.318(2) 0.9090(12) 0.032(3) Uani 0.254(3) 1 d G U P D 2
H6CB H 1.6370 1.3673 0.8708 0.039 Uiso 0.254(3) 1 calc R U P D 2
C7CB C 1.616(2) 1.3583(19) 0.9769(14) 0.028(2) Uani 0.254(3) 1 d G U P D 2
C8C C 1.5906(2) 1.0448(3) 1.08887(18) 0.0532(10) Uani 0.746(3) 1 d . U P D 1
H8CA H 1.6405 1.0467 1.1222 0.080 Uiso 0.746(3) 1 calc R U P D 1
H8CB H 1.5884 0.9732 1.0657 0.080 Uiso 0.746(3) 1 calc R U P D 1
H8CC H 1.5353 1.0572 1.1144 0.080 Uiso 0.746(3) 1 calc R U P D 1
C8CB C 1.64120(8) 1.48482(9) 0.97473(6) 0.0453(3) Uani 0.254(3) 1 d . U P D 2
H8CD H 1.6164 1.5216 1.0161 0.068 Uiso 0.254(3) 1 calc R U P D 2
H8CE H 1.6168 1.5178 0.9316 0.068 Uiso 0.254(3) 1 calc R U P D 2
H8CF H 1.7058 1.4928 0.9751 0.068 Uiso 0.254(3) 1 calc R U P D 2
C9C C 1.4984(7) 1.3262(9) 1.1307(6) 0.030(2) Uani 1 1 d . . . . .
C10C C 1.4313(7) 1.2702(10) 1.0961(6) 0.032(2) Uani 1 1 d . . . . .
H10C H 1.4456 1.2266 1.0562 0.039 Uiso 1 1 calc R U . . .
C11C C 1.3441(8) 1.2757(12) 1.1178(7) 0.043(3) Uani 1 1 d . . . . .
H11C H 1.2993 1.2352 1.0939 0.051 Uiso 1 1 calc R U . . .
C12C C 1.3234(9) 1.3405(12) 1.1744(7) 0.048(3) Uani 1 1 d . . . . .
H12C H 1.2639 1.3448 1.1902 0.057 Uiso 1 1 calc R U . . .
C13C C 1.3890(9) 1.3997(11) 1.2086(6) 0.043(3) Uani 1 1 d . . . . .
H13C H 1.3741 1.4454 1.2473 0.051 Uiso 1 1 calc R U . . .
C14C C 1.4761(8) 1.3929(10) 1.1869(6) 0.035(2) Uani 1 1 d . . . . .
C15C C 1.5444(10) 1.4629(14) 1.2248(7) 0.057(4) Uani 1 1 d . . . . .
H15G H 1.5695 1.4220 1.2647 0.085 Uiso 1 1 calc R U . . .
H15H H 1.5161 1.5297 1.2422 0.085 Uiso 1 1 calc R U . . .
H15I H 1.5918 1.4824 1.1919 0.085 Uiso 1 1 calc R U . . .
C16C C 1.8235(9) 1.2427(16) 1.1410(9) 0.058(4) Uani 1 1 d . . . . .

loop_
_atom_site_aniso_label
_atom_site_aniso_U_11
_atom_site_aniso_U_22
_atom_site_aniso_U_33
_atom_site_aniso_U_23
_atom_site_aniso_U_13
_atom_site_aniso_U_12
I1 0.0519(5) 0.0271(4) 0.0338(4) 0.0083(3) -0.0041(3) -0.0008(3)
S1 0.0361(14) 0.060(2) 0.0269(14) 0.0012(13) 0.0074(11) 0.0193(14)
F1 0.058(5) 0.063(6) 0.105(8) 0.038(6) -0.015(5) -0.013(5)
F2 0.047(4) 0.057(5) 0.042(4) 0.006(4) -0.009(3) 0.006(4)
F3 0.035(4) 0.111(9) 0.094(8) 0.006(7) 0.004(4) 0.015(5)
O1 0.049(5) 0.065(7) 0.041(5) -0.007(5) 0.004(4) 0.030(5)
O2 0.062(6) 0.113(11) 0.028(5) 0.014(6) 0.022(4) 0.041(7)
N1 0.029(4) 0.026(4) 0.027(4) 0.004(4) 0.007(3) 0.009(3)
C1 0.038(5) 0.022(5) 0.019(5) 0.001(4) -0.002(4) 0.007(4)
C2 0.019(4) 0.030(5) 0.029(5) 0.009(4) -0.004(4) 0.000(4)
C3 0.021(4) 0.049(7) 0.019(5) 0.009(4) -0.004(3) 0.003(4)
C4 0.023(5) 0.050(7) 0.028(6) 0.002(5) -0.004(4) 0.008(5)
C5 0.037(6) 0.057(8) 0.039(7) -0.023(6) -0.005(5) 0.010(6)
C6 0.023(5) 0.040(7) 0.048(7) -0.009(6) -0.005(4) 0.001(4)
C7 0.024(4) 0.033(5) 0.028(5) -0.004(4) 0.005(4) -0.003(4)
C8 0.0519(5) 0.0271(4) 0.0338(4) 0.0083(3) -0.0041(3) -0.0008(3)
C9 0.031(5) 0.027(5) 0.029(5) -0.002(4) 0.004(4) -0.002(4)
C10 0.037(6) 0.032(6) 0.033(6) -0.004(5) -0.002(4) -0.004(4)
C11 0.027(5) 0.043(7) 0.069(9) 0.006(7) -0.003(6) -0.003(5)
C12 0.036(6) 0.037(7) 0.060(8) 0.000(6) -0.007(6) -0.009(5)
C13 0.059(8) 0.044(7) 0.043(7) -0.006(6) -0.006(6) -0.021(6)
C14 0.040(5) 0.030(5) 0.029(5) 0.000(5) 0.004(4) -0.007(5)
C15 0.053(7) 0.045(8) 0.048(7) -0.022(6) 0.002(6) -0.007(6)
C16 0.028(6) 0.062(9) 0.066(10) 0.004(8) 0.011(6) 0.007(6)
I1' 0.0519(5) 0.0271(4) 0.0338(4) 0.0083(3) -0.0041(3) -0.0008(3)
I1A 0.0435(8) 0.0300(10) 0.0443(11) 0.0135(7) 0.0014(8) -0.0080(7)
I1AB 0.0475(15) 0.0287(9) 0.0694(14) -0.0148(9) 0.0055(10) 0.0021(9)
S1A 0.0325(12) 0.0296(13) 0.0308(14) -0.0022(10) 0.0130(10) -0.0011(10)
F1A 0.046(4) 0.049(5) 0.088(7) -0.023(5) 0.003(4) -0.013(4)
F2A 0.031(4) 0.082(6) 0.043(4) -0.013(4) -0.001(3) 0.008(4)
F3A 0.026(3) 0.078(6) 0.076(6) -0.018(5) 0.013(3) 0.013(4)
O1A 0.037(4) 0.033(4) 0.041(4) -0.002(4) 0.011(3) 0.005(4)
O2A 0.046(5) 0.046(5) 0.042(5) -0.001(4) 0.022(4) -0.002(4)
N1A 0.023(4) 0.031(5) 0.031(5) -0.004(4) 0.006(3) 0.000(3)
C1A 0.033(5) 0.045(7) 0.033(5) -0.004(5) 0.004(4) 0.001(5)
C2A 0.017(6) 0.046(6) 0.027(5) -0.005(5) 0.011(5) -0.001(7)
C3A 0.029(4) 0.054(5) 0.031(3) -0.008(4) -0.004(3) 0.005(5)
C4A 0.032(7) 0.056(8) 0.028(6) -0.019(7) -0.003(6) 0.014(8)
C5A 0.032(10) 0.058(8) 0.050(10) -0.019(7) -0.014(9) 0.010(8)
C6A 0.044(13) 0.035(13) 0.036(13) 0.005(10) -0.009(10) -0.010(10)
C7A 0.031(4) 0.067(5) 0.033(4) -0.004(3) 0.003(3) 0.013(4)
C2AB 0.017(6) 0.046(6) 0.027(5) -0.005(5) 0.011(5) -0.001(7)
C7AB 0.029(4) 0.054(5) 0.031(3) -0.008(4) -0.004(3) 0.005(5)
C6AB 0.032(7) 0.056(8) 0.028(6) -0.019(7) -0.003(6) 0.014(8)
C5AB 0.029(4) 0.054(5) 0.031(3) -0.008(4) -0.004(3) 0.005(5)
C4AB 0.032(10) 0.058(8) 0.050(10) -0.019(7) -0.014(9) 0.010(8)
C3AB 0.031(4) 0.067(5) 0.033(4) -0.004(3) 0.003(3) 0.013(4)
C8A 0.0475(15) 0.0287(9) 0.0694(14) -0.0148(9) 0.0055(10) 0.0021(9)
C8AB 0.0435(8) 0.0300(10) 0.0443(11) 0.0135(7) 0.0014(8) -0.0080(7)
C9A 0.026(5) 0.044(6) 0.026(5) -0.002(5) 0.005(4) -0.006(4)
C10A 0.036(6) 0.054(8) 0.032(6) -0.012(6) -0.005(5) 0.008(5)
C11A 0.034(6) 0.069(9) 0.034(7) -0.004(6) -0.012(5) 0.000(6)
C12A 0.031(6) 0.049(7) 0.043(7) 0.007(6) -0.010(5) 0.003(5)
C13A 0.046(6) 0.038(7) 0.034(6) 0.011(5) -0.019(5) -0.012(5)
C14A 0.047(6) 0.028(5) 0.028(6) -0.001(4) -0.009(5) -0.005(4)
C15A 0.050(7) 0.031(6) 0.050(8) -0.014(5) -0.011(6) 0.000(5)
C16A 0.029(6) 0.058(9) 0.057(9) -0.017(7) 0.006(5) -0.008(5)
I1B 0.0556(8) 0.0258(5) 0.0740(9) 0.0106(5) -0.0103(6) 0.0027(5)
I1BB 0.0469(19) 0.036(2) 0.044(3) -0.0053(17) 0.005(2) -0.0108(15)
S1B 0.0316(12) 0.0297(13) 0.0295(13) 0.0023(11) -0.0086(10) -0.0017(10)
F1B 0.060(5) 0.052(5) 0.083(7) 0.024(5) 0.004(5) -0.020(4)
F2B 0.040(4) 0.092(7) 0.045(5) 0.017(5) 0.003(3) 0.009(4)
F3B 0.029(4) 0.095(7) 0.069(6) 0.022(5) -0.004(4) 0.006(4)
O1B 0.041(4) 0.033(4) 0.039(4) -0.004(4) -0.010(3) 0.008(4)
O2B 0.046(5) 0.039(5) 0.049(5) 0.000(4) -0.019(4) 0.000(4)
N1B 0.039(5) 0.019(4) 0.037(5) 0.001(4) -0.012(4) -0.007(3)
C1B 0.027(5) 0.036(5) 0.021(4) 0.000(4) -0.003(4) 0.004(4)
C2B 0.019(5) 0.038(6) 0.027(5) 0.001(4) 0.001(4) 0.004(6)
C7B 0.029(4) 0.054(5) 0.031(3) -0.008(4) -0.004(3) 0.005(5)
C6B 0.031(4) 0.067(5) 0.033(4) -0.004(3) 0.003(3) 0.013(4)
C5B 0.031(4) 0.067(5) 0.033(4) -0.004(3) 0.003(3) 0.013(4)
C4B 0.033(5) 0.052(5) 0.038(5) 0.014(4) 0.004(4) 0.007(5)
C3B 0.033(5) 0.052(5) 0.038(5) 0.014(4) 0.004(4) 0.007(5)
C2BB 0.019(5) 0.038(6) 0.027(5) 0.001(4) 0.001(4) 0.004(6)
C3BB 0.029(4) 0.054(5) 0.031(3) -0.008(4) -0.004(3) 0.005(5)
C4BB 0.031(4) 0.067(5) 0.033(4) -0.004(3) 0.003(3) 0.013(4)
C5BB 0.031(4) 0.067(5) 0.033(4) -0.004(3) 0.003(3) 0.013(4)
C6BB 0.033(5) 0.052(5) 0.038(5) 0.014(4) 0.004(4) 0.007(5)
C7BB 0.033(5) 0.052(5) 0.038(5) 0.014(4) 0.004(4) 0.007(5)
C8B 0.0469(19) 0.036(2) 0.044(3) -0.0053(17) 0.005(2) -0.0108(15)
C8BB 0.0556(8) 0.0258(5) 0.0740(9) 0.0106(5) -0.0103(6) 0.0027(5)
C9B 0.029(5) 0.034(5) 0.024(5) -0.002(4) 0.001(4) -0.002(4)
C10B 0.032(6) 0.052(8) 0.038(7) 0.012(6) 0.002(5) 0.005(5)
C11B 0.031(5) 0.058(8) 0.031(6) -0.007(6) 0.002(4) 0.001(5)
C12B 0.025(5) 0.064(9) 0.044(7) -0.015(6) 0.013(5) -0.005(5)
C13B 0.058(8) 0.054(8) 0.035(7) -0.007(6) 0.021(6) -0.014(6)
C14B 0.046(6) 0.026(5) 0.024(5) 0.001(4) 0.008(4) -0.007(4)
C15B 0.085(10) 0.035(7) 0.033(7) 0.013(5) 0.012(6) 0.001(6)
C16B 0.026(5) 0.051(8) 0.045(7) 0.014(6) -0.004(5) -0.002(5)
I1C 0.0656(7) 0.0315(5) 0.0389(6) 0.0074(5) 0.0069(4) 0.0011(5)
I1CB 0.0490(17) 0.0529(19) 0.058(2) 0.0022(14) -0.0080(13) -0.0021(13)
S1C 0.0338(14) 0.072(2) 0.0302(15) 0.0041(15) -0.0068(11) -0.0225(14)
F1C 0.068(6) 0.079(8) 0.116(9) 0.035(7) 0.012(6) 0.043(6)
F2C 0.045(4) 0.068(6) 0.058(5) 0.013(4) 0.011(4) -0.012(4)
F3C 0.033(5) 0.233(19) 0.075(7) 0.012(9) -0.007(4) -0.015(7)
O1C 0.063(6) 0.073(8) 0.052(6) -0.014(6) -0.001(5) -0.042(6)
O2C 0.071(7) 0.165(15) 0.040(6) 0.040(8) -0.029(5) -0.064(9)
N1C 0.035(5) 0.040(5) 0.028(5) -0.006(4) -0.003(4) -0.007(4)
C1C 0.041(6) 0.026(5) 0.029(5) 0.002(4) -0.002(4) -0.009(4)
C2C 0.015(4) 0.032(6) 0.022(5) -0.003(4) 0.000(4) 0.003(6)
C7C 0.020(5) 0.027(6) 0.037(6) -0.009(5) 0.000(4) 0.010(6)
C6C 0.029(5) 0.019(6) 0.049(6) -0.012(5) -0.007(5) -0.004(6)
C5C 0.039(7) 0.035(7) 0.033(6) -0.018(6) 0.013(5) 0.001(7)
C4C 0.035(6) 0.035(6) 0.027(5) 0.002(5) -0.001(5) -0.003(7)
C3C 0.027(6) 0.026(5) 0.030(5) -0.004(5) 0.004(5) 0.007(6)
C2CB 0.015(4) 0.032(6) 0.022(5) -0.003(4) 0.000(4) 0.003(6)
C3CB 0.020(5) 0.027(6) 0.037(6) -0.009(5) 0.000(4) 0.010(6)
C4CB 0.029(5) 0.019(6) 0.049(6) -0.012(5) -0.007(5) -0.004(6)
C5CB 0.039(7) 0.035(7) 0.033(6) -0.018(6) 0.013(5) 0.001(7)
C6CB 0.035(6) 0.035(6) 0.027(5) 0.002(5) -0.001(5) -0.003(7)
C7CB 0.027(6) 0.026(5) 0.030(5) -0.004(5) 0.004(5) 0.007(6)
C8C 0.0490(17) 0.0529(19) 0.058(2) 0.0022(14) -0.0080(13) -0.0021(13)
C8CB 0.0656(7) 0.0315(5) 0.0389(6) 0.0074(5) 0.0069(4) 0.0011(5)
C9C 0.041(6) 0.023(5) 0.027(5) 0.004(4) -0.003(4) 0.003(4)
C10C 0.033(5) 0.036(6) 0.028(5) 0.001(5) 0.003(4) 0.003(4)
C11C 0.034(6) 0.050(8) 0.044(7) -0.001(6) -0.002(5) 0.010(5)
C12C 0.043(7) 0.062(9) 0.038(7) 0.005(6) 0.009(5) 0.028(6)
C13C 0.057(7) 0.048(7) 0.024(5) 0.000(5) -0.003(5) 0.032(6)
C14C 0.050(6) 0.032(6) 0.022(5) 0.003(4) -0.003(4) 0.010(5)
C15C 0.074(9) 0.059(10) 0.037(7) -0.002(7) -0.004(6) 0.030(8)
C16C 0.037(7) 0.079(12) 0.057(9) 0.017(8) -0.006(6) -0.017(7)

loop_
_atom_type_symbol
_atom_type_description
_atom_type_scat_dispersion_real
_atom_type_scat_dispersion_imag
_atom_type_scat_source
C C 0.0033 0.0016 'International Tables Vol C Tables 4.2.6.8 and 6.1.1.4'
H H 0.0000 0.0000 'International Tables Vol C Tables 4.2.6.8 and 6.1.1.4'
F F 0.0171 0.0103 'International Tables Vol C Tables 4.2.6.8 and 6.1.1.4'
I I -0.4742 1.8119 'International Tables Vol C Tables 4.2.6.8 and 6.1.1.4'
N N 0.0061 0.0033 'International Tables Vol C Tables 4.2.6.8 and 6.1.1.4'
O O 0.0106 0.0060 'International Tables Vol C Tables 4.2.6.8 and 6.1.1.4'
S S 0.1246 0.1234 'International Tables Vol C Tables 4.2.6.8 and 6.1.1.4'

loop_
_geom_angle_atom_site_label_1
_geom_angle_atom_site_label_2
_geom_angle_atom_site_label_3
_geom_angle
O1 S1 O2 122.5(7)
O1 S1 N1 111.2(5)
O1 S1 C16 102.8(7)
O2 S1 N1 107.9(5)
O2 S1 C16 105.3(8)
N1 S1 C16 105.6(6)
S1 N1 H1 108.3
C1 N1 S1 124.3(7)
C1 N1 H1 108.4
N1 C1 H1D 106.3
N1 C1 C2 112.9(9)
N1 C1 C9 108.9(8)
C2 C1 H1D 106.3
C2 C1 C9 115.5(8)
C9 C1 H1D 106.3
C3 C2 C1 120.7(10)
C3 C2 C7 116.6(10)
C7 C2 C1 122.7(9)
C2 C3 I1 123.0(8)
C2 C3 C4 123.0(12)
C4 C3 I1 114.1(8)
C3 C4 H4 120.0
C5 C4 C3 120.1(12)
C5 C4 H4 120.0
C4 C5 H5 121.2
C4 C5 C6 117.6(11)
C6 C5 H5 121.2
C5 C6 H6 119.3
C7 C6 C5 121.5(12)
C7 C6 H6 119.3
C2 C7 C8 125.8(11)
C6 C7 C2 121.2(11)
C6 C7 C8 113.0(11)
C7 C8 H8A 109.5
C7 C8 H8B 109.5
C7 C8 H8C 109.5
H8A C8 H8B 109.5
H8A C8 H8C 109.5
H8B C8 H8C 109.5
C10 C9 C1 120.1(10)
C14 C9 C1 119.8(9)
C14 C9 C10 120.1(10)
C9 C10 H10 119.9
C11 C10 C9 120.1(12)
C11 C10 H10 119.9
C10 C11 H11 120.1
C12 C11 C10 119.8(13)
C12 C11 H11 120.1
C11 C12 H12 119.7
C11 C12 C13 120.5(12)
C13 C12 H12 119.7
C12 C13 H13 119.3
C14 C13 C12 121.3(12)
C14 C13 H13 119.3
C9 C14 C13 118.0(11)
C9 C14 C15 123.4(11)
C13 C14 C15 118.6(11)
C14 C15 H15J 109.5
C14 C15 H15K 109.5
C14 C15 H15L 109.5
H15J C15 H15K 109.5
H15J C15 H15L 109.5
H15K C15 H15L 109.5
F1 C16 S1 110.1(11)
F1 C16 F2 109.6(14)
F1 C16 F3 108.4(13)
F2 C16 S1 111.6(10)
F2 C16 F3 111.9(12)
F3 C16 S1 105.2(11)
O1A S1A O2A 121.6(5)
O1A S1A N1A 110.1(5)
O1A S1A C16A 104.4(7)
O2A S1A N1A 108.9(5)
O2A S1A C16A 103.6(6)
N1A S1A C16A 107.1(6)
S1A N1A H1A 109.7
C1A N1A S1A 123.2(8)
C1A N1A H1A 109.2
N1A C1A H1AB 103.9
N1A C1A H1AA 109.4
N1A C1A C2A 103.5(10)
N1A C1A C2AB 117.0(11)
N1A C1A C9A 110.3(10)
C2A C1A H1AA 109.4
C2AB C1A H1AB 103.9
C2AB C1A C9A 115.8(11)
C9A C1A H1AB 103.9
C9A C1A H1AA 109.4
C9A C1A C2A 114.5(11)
C3A C2A C1A 111.8(11)
C3A C2A C7A 120.0
C7A C2A C1A 128.1(11)
C2A C3A I1A 125.5(8)
C2A C3A C4A 120.0
C4A C3A I1A 114.3(8)
C3A C4A H4A 120.0
C5A C4A C3A 120.0
C5A C4A H4A 120.0
C4A C5A H5A 120.0
C6A C5A C4A 120.0
C6A C5A H5A 120.0
C5A C6A H6A 120.0
C5A C6A C7A 120.0
C7A C6A H6A 120.0
C2A C7A C8A 120(3)
C6A C7A C2A 120.0
C6A C7A C8A 116(3)
C7AB C2AB C1A 116.3(11)
C7AB C2AB C3AB 120.0
C3AB C2AB C1A 123.4(11)
C2AB C7AB C6AB 120.0
C2AB C7AB C8AB 127.5(14)
C6AB C7AB C8AB 112.5(14)
C7AB C6AB H6AB 120.0
C7AB C6AB C5AB 120.0
C5AB C6AB H6AB 120.0
C6AB C5AB H5AB 120.0
C4AB C5AB C6AB 120.0
C4AB C5AB H5AB 120.0
C5AB C4AB H4AB 120.0
C5AB C4AB C3AB 120.0
C3AB C4AB H4AB 120.0
C2AB C3AB I1AB 120.8(9)
C4AB C3AB I1AB 119.1(9)
C4AB C3AB C2AB 120.0
C7A C8A H8AA 109.5
C7A C8A H8AB 109.5
C7A C8A H8AC 109.5
H8AA C8A H8AB 109.5
H8AA C8A H8AC 109.5
H8AB C8A H8AC 109.5
C7AB C8AB H8AD 109.5
C7AB C8AB H8AE 109.5
C7AB C8AB H8AF 109.5
H8AD C8AB H8AE 109.5
H8AD C8AB H8AF 109.5
H8AE C8AB H8AF 109.5
C10A C9A C1A 120.8(10)
C10A C9A C14A 118.1(11)
C14A C9A C1A 120.9(10)
C9A C10A H10A 118.5
C9A C10A C11A 123.0(12)
C11A C10A H10A 118.5
C10A C11A H11A 122.1
C12A C11A C10A 115.7(12)
C12A C11A H11A 122.1
C11A C12A H12A 118.3
C13A C12A C11A 123.4(12)
C13A C12A H12A 118.3
C12A C13A H13A 120.1
C12A C13A C14A 119.8(11)
C14A C13A H13A 120.1
C9A C14A C13A 119.8(11)
C9A C14A C15A 122.7(11)
C13A C14A C15A 117.5(11)
C14A C15A H15A 109.5
C14A C15A H15B 109.5
C14A C15A H15C 109.5
H15A C15A H15B 109.5
H15A C15A H15C 109.5
H15B C15A H15C 109.5
F1A C16A S1A 107.9(11)
F2A C16A S1A 111.3(9)
F2A C16A F1A 109.6(12)
F2A C16A F3A 110.9(13)
F3A C16A S1A 107.5(10)
F3A C16A F1A 109.6(11)
O1B S1B N1B 110.1(5)
O1B S1B C16B 105.3(6)
O2B S1B O1B 121.7(5)
O2B S1B N1B 109.0(5)
O2B S1B C16B 102.9(6)
N1B S1B C16B 106.6(5)
S1B N1B H1B 109.5
C1B N1B S1B 123.2(7)
C1B N1B H1B 109.4
N1B C1B H1BA 104.3
N1B C1B H1BB 110.1
N1B C1B C2BB 101.9(16)
N1B C1B C9B 109.8(8)
C2B C1B N1B 114.8(9)
C2B C1B H1BA 104.3
C2B C1B C9B 117.7(9)
C2BB C1B H1BB 110.1
C9B C1B H1BA 104.3
C9B C1B H1BB 110.1
C9B C1B C2BB 114.6(18)
C7B C2B C1B 118.0(7)
C7B C2B C3B 120.0
C3B C2B C1B 121.9(7)
C2B C7B C6B 120.0
C2B C7B C8B 123.3(11)
C6B C7B C8B 116.5(11)
C7B C6B H6B 120.0
C7B C6B C5B 120.0
C5B C6B H6B 120.0
C6B C5B H5B 120.0
C4B C5B C6B 120.0
C4B C5B H5B 120.0
C5B C4B H4B 120.0
C3B C4B C5B 120.0
C3B C4B H4B 120.0
C2B C3B I1B 123.6(5)
C4B C3B I1B 116.2(5)
C4B C3B C2B 120.0
C3BB C2BB C1B 111.2(19)
C3BB C2BB C7BB 120.0
C7BB C2BB C1B 128.6(19)
C2BB C3BB I1BB 126.0(18)
C2BB C3BB C4BB 120.0
C4BB C3BB I1BB 113.8(18)
C3BB C4BB H4BB 120.0
C5BB C4BB C3BB 120.0
C5BB C4BB H4BB 120.0
C4BB C5BB H5BB 120.0
C4BB C5BB C6BB 120.0
C6BB C5BB H5BB 120.0
C5BB C6BB H6BB 120.0
C7BB C6BB C5BB 120.0
C7BB C6BB H6BB 120.0
C2BB C7BB C8BB 125.0(11)
C6BB C7BB C2BB 120.0
C6BB C7BB C8BB 114.7(13)
C7B C8B H8BA 109.5
C7B C8B H8BB 109.5
C7B C8B H8BC 109.5
H8BA C8B H8BB 109.5
H8BA C8B H8BC 109.5
H8BB C8B H8BC 109.5
C7BB C8BB H8BD 109.5
C7BB C8BB H8BE 109.5
C7BB C8BB H8BF 109.5
H8BD C8BB H8BE 109.5
H8BD C8BB H8BF 109.5
H8BE C8BB H8BF 109.5
C10B C9B C1B 120.7(9)
C10B C9B C14B 118.3(10)
C14B C9B C1B 120.9(10)
C9B C10B H10B 118.4
C9B C10B C11B 123.2(12)
C11B C10B H10B 118.4
C10B C11B H11B 120.7
C10B C11B C12B 118.7(12)
C12B C11B H11B 120.7
C11B C12B H12B 120.2
C13B C12B C11B 119.7(11)
C13B C12B H12B 120.2
C12B C13B H13B 118.6
C12B C13B C14B 122.8(12)
C14B C13B H13B 118.6
C9B C14B C15B 122.6(10)
C13B C14B C9B 117.2(11)
C13B C14B C15B 120.2(11)
C14B C15B H15D 109.5
C14B C15B H15E 109.5
C14B C15B H15F 109.5
H15D C15B H15E 109.5
H15D C15B H15F 109.5
H15E C15B H15F 109.5
F1B C16B S1B 109.7(10)
F1B C16B F2B 110.9(11)
F1B C16B F3B 110.7(11)
F2B C16B S1B 108.5(8)
F3B C16B S1B 108.3(9)
F3B C16B F2B 108.8(12)
O1C S1C O2C 123.5(9)
O1C S1C N1C 109.9(7)
O1C S1C C16C 102.2(8)
O2C S1C N1C 110.2(6)
O2C S1C C16C 102.3(9)
N1C S1C C16C 106.9(6)
S1C N1C H1C 108.3
C1C N1C S1C 126.6(8)
C1C N1C H1C 107.8
N1C C1C H1CA 106.7
N1C C1C H1CB 102.2
N1C C1C C2C 110.7(9)
N1C C1C C9C 108.0(8)
C2C C1C H1CA 106.7
C2CB C1C N1C 123.5(18)
C2CB C1C H1CB 102.2
C2CB C1C C9C 115.3(19)
C9C C1C H1CA 106.7
C9C C1C H1CB 102.2
C9C C1C C2C 117.4(9)
C7C C2C C1C 122.7(7)
C7C C2C C3C 120.0
C3C C2C C1C 117.2(7)
C2C C7C C6C 120.0
C7C C6C H6C 120.0
C5C C6C C7C 120.0
C5C C6C H6C 120.0
C6C C5C H5C 120.0
C6C C5C C4C 120.0
C4C C5C H5C 120.0
C5C C4C H4C 120.0
C3C C4C C5C 120.0
C3C C4C H4C 120.0
C2C C3C I1C 124.8(5)
C4C C3C I1C 115.2(5)
C4C C3C C2C 120.0
C3CB C2CB C1C 114(2)
C3CB C2CB C7CB 120.0
C7CB C2CB C1C 126(2)
C2CB C3CB I1CB 131.2(17)
C4CB C3CB I1CB 108.8(17)
C4CB C3CB C2CB 120.0
C3CB C4CB H4CB 120.0
C3CB C4CB C5CB 120.0
C5CB C4CB H4CB 120.0
C4CB C5CB H5CB 120.0
C4CB C5CB C6CB 120.0
C6CB C5CB H5CB 120.0
C5CB C6CB H6CB 120.0
C7CB C6CB C5CB 120.0
C7CB C6CB H6CB 120.0
C6CB C7CB C2CB 120.0
C10C C9C C1C 120.5(10)
C14C C9C C1C 121.2(10)
C14C C9C C10C 118.3(11)
C9C C10C H10C 119.0
C11C C10C C9C 122.1(11)
C11C C10C H10C 119.0
C10C C11C H11C 120.6
C12C C11C C10C 118.8(13)
C12C C11C H11C 120.6
C11C C12C H12C 120.0
C11C C12C C13C 120.1(12)
C13C C12C H12C 120.0
C12C C13C H13C 119.7
C14C C13C C12C 120.6(11)
C14C C13C H13C 119.7
C9C C14C C15C 121.8(11)
C13C C14C C9C 120.1(12)
C13C C14C C15C 118.1(11)
C14C C15C H15G 109.5
C14C C15C H15H 109.5
C14C C15C H15I 109.5
H15G C15C H15H 109.5
H15G C15C H15I 109.5
H15H C15C H15I 109.5
F1C C16C S1C 111.0(10)
F2C C16C S1C 111.1(11)
F2C C16C F1C 105.8(15)
F3C C16C S1C 110.5(14)
F3C C16C F1C 108.0(16)
F3C C16C F2C 110.3(12)

loop_
_geom_bond_atom_site_label_1
_geom_bond_atom_site_label_2
_geom_bond_distance
I1 C3 2.092(13)
S1 O1 1.427(11)
S1 O2 1.432(10)
S1 N1 1.589(8)
S1 C16 1.852(16)
F1 C16 1.302(18)
F2 C16 1.305(17)
F3 C16 1.372(15)
N1 H1 0.8603
N1 C1 1.486(13)
C1 H1D 1.0000
C1 C2 1.519(15)
C1 C9 1.543(15)
C2 C3 1.389(14)
C2 C7 1.407(15)
C3 C4 1.411(16)
C4 H4 0.9500
C4 C5 1.348(19)
C5 H5 0.9500
C5 C6 1.45(2)
C6 H6 0.9500
C6 C7 1.354(16)
C7 C8 1.471(15)
C8 H8A 0.9800
C8 H8B 0.9800
C8 H8C 0.9800
C9 C10 1.401(15)
C9 C14 1.392(16)
C10 H10 0.9500
C10 C11 1.397(17)
C11 H11 0.9500
C11 C12 1.35(2)
C12 H12 0.9500
C12 C13 1.39(2)
C13 H13 0.9500
C13 C14 1.393(17)
C14 C15 1.492(17)
C15 H15J 0.9800
C15 H15K 0.9800
C15 H15L 0.9800
I1A C3A 2.063(13)
I1AB C3AB 2.069(11)
S1A O1A 1.415(9)
S1A O2A 1.450(9)
S1A N1A 1.586(9)
S1A C16A 1.848(14)
F1A C16A 1.346(18)
F2A C16A 1.296(17)
F3A C16A 1.301(15)
N1A H1A 0.8599
N1A C1A 1.489(14)
C1A H1AB 1.0000
C1A H1AA 1.0000
C1A C2A 1.596(16)
C1A C2AB 1.514(16)
C1A C9A 1.524(16)
C2A C3A 1.3900
C2A C7A 1.3900
C3A C4A 1.3900
C4A H4A 0.9500
C4A C5A 1.3900
C5A H5A 0.9500
C5A C6A 1.3900
C6A H6A 0.9500
C6A C7A 1.3900
C7A C8A 1.49(3)
C2AB C7AB 1.3900
C2AB C3AB 1.3900
C7AB C6AB 1.3900
C7AB C8AB 1.71(4)
C6AB H6AB 0.9500
C6AB C5AB 1.3900
C5AB H5AB 0.9500
C5AB C4AB 1.3900
C4AB H4AB 0.9500
C4AB C3AB 1.3900
C8A H8AA 0.9800
C8A H8AB 0.9800
C8A H8AC 0.9800
C8AB H8AD 0.9800
C8AB H8AE 0.9800
C8AB H8AF 0.9800
C9A C10A 1.376(16)
C9A C14A 1.391(16)
C10A H10A 0.9500
C10A C11A 1.414(17)
C11A H11A 0.9500
C11A C12A 1.391(18)
C12A H12A 0.9500
C12A C13A 1.332(19)
C13A H13A 0.9500
C13A C14A 1.416(17)
C14A C15A 1.513(17)
C15A H15A 0.9800
C15A H15B 0.9800
C15A H15C 0.9800
I1B C3B 2.086(7)
I1BB C3BB 1.98(2)
S1B O1B 1.421(10)
S1B O2B 1.415(9)
S1B N1B 1.591(10)
S1B C16B 1.860(12)
F1B C16B 1.288(17)
F2B C16B 1.326(16)
F3B C16B 1.311(14)
N1B H1B 0.8599
N1B C1B 1.504(13)
C1B H1BA 1.0000
C1B H1BB 1.0000
C1B C2B 1.502(12)
C1B C2BB 1.59(3)
C1B C9B 1.530(14)
C2B C7B 1.3900
C2B C3B 1.3900
C7B C6B 1.3900
C7B C8B 1.551(12)
C6B H6B 0.9500
C6B C5B 1.3900
C5B H5B 0.9500
C5B C4B 1.3900
C4B H4B 0.9500
C4B C3B 1.3900
C2BB C3BB 1.3900
C2BB C7BB 1.3900
C3BB C4BB 1.3900
C4BB H4BB 0.9500
C4BB C5BB 1.3900
C5BB H5BB 0.9500
C5BB C6BB 1.3900
C6BB H6BB 0.9500
C6BB C7BB 1.3900
C7BB C8BB 1.539(13)
C8B H8BA 0.9800
C8B H8BB 0.9800
C8B H8BC 0.9800
C8BB H8BD 0.9800
C8BB H8BE 0.9800
C8BB H8BF 0.9800
C9B C10B 1.374(16)
C9B C14B 1.417(14)
C10B H10B 0.9500
C10B C11B 1.377(16)
C11B H11B 0.9500
C11B C12B 1.380(18)
C12B H12B 0.9500
C12B C13B 1.36(2)
C13B H13B 0.9500
C13B C14B 1.411(17)
C14B C15B 1.521(19)
C15B H15D 0.9800
C15B H15E 0.9800
C15B H15F 0.9800
I1C C3C 2.082(7)
I1CB C3CB 2.05(2)
S1C O1C 1.376(12)
S1C O2C 1.417(11)
S1C N1C 1.589(10)
S1C C16C 1.813(18)
F1C C16C 1.34(2)
F2C C16C 1.335(17)
F3C C16C 1.313(17)
N1C H1C 0.8598
N1C C1C 1.479(15)
C1C H1CA 1.0000
C1C H1CB 1.0000
C1C C2C 1.575(12)
C1C C2CB 1.444(19)
C1C C9C 1.517(16)
C2C C7C 1.3900
C2C C3C 1.3900
C7C C6C 1.3900
C6C H6C 0.9500
C6C C5C 1.3900
C5C H5C 0.9500
C5C C4C 1.3900
C4C H4C 0.9500
C4C C3C 1.3900
C2CB C3CB 1.3900
C2CB C7CB 1.3900
C3CB C4CB 1.3900
C4CB H4CB 0.9500
C4CB C5CB 1.3900
C5CB H5CB 0.9500
C5CB C6CB 1.3900
C6CB H6CB 0.9500
C6CB C7CB 1.3900
C9C C10C 1.384(16)
C9C C14C 1.382(16)
C10C H10C 0.9500
C10C C11C 1.383(16)
C11C H11C 0.9500
C11C C12C 1.370(19)
C12C H12C 0.9500
C12C C13C 1.38(2)
C13C H13C 0.9500
C13C C14C 1.382(17)
C14C C15C 1.52(2)
C15C H15G 0.9800
C15C H15H 0.9800
C15C H15I 0.9800
